data_4322093
loop_
_publ_author_name
'Dianne D. Ellis'
'Samantha M. Couchman'
'John C. Jeffery'
'John M. Malget'
'F. Gordon A. Stone'

_publ_contact_author_address
; Department of Chemistry
  Baylor University
  PO Box 97348
  Waco
  TX, 76798-7348
;
_publ_contact_author_email Gordon_Stone@bearmail.baylor.edu
_publ_contact_author_fax '(254) 710 2403'
_publ_contact_author_name 'Prof. F. Gordon A. Stone'
_publ_contact_author_phone '(254) 710 4427'
_publ_section_title
;
 The Reagent [K(18-crown-6)][RuH(PPh3)2(\h5-7,8-C2B9H11)] as a Precursor
 to New Ruthenacarborane Complexes
;
_journal_name_full 'Inorganic Chemistry'
_journal_page_first 2981
_journal_page_last 2988
_journal_paper_doi 10.1021/ic990057q
_journal_volume 38
_journal_year 1999
_chemical_formula_moiety 'C58 H61 Au B9 Cl4 P3 Ru'
_chemical_formula_structural '[AuRu(\m-H)(\h^5^-C~2~B~9~H~11~)(PPh~3~)~3~].2CH~2~Cl~2~'
_chemical_formula_sum 'C58 H61 Au B9 Cl4 P3 Ru'
_chemical_formula_weight 1388.10
_chemical_name_systematic
; 
 ? 
;
_space_group_IT_number 14
_symmetry_cell_setting monoclinic
_symmetry_space_group_name_Hall '-P 2ybc'
_symmetry_space_group_name_H-M 'P 1 21/c 1'
_atom_sites_solution_hydrogens geom
_atom_sites_solution_primary direct
_atom_sites_solution_secondary difmap
_audit_creation_method SHELXL
_cell_angle_alpha 90.00
_cell_angle_beta 93.21(2)
_cell_angle_gamma 90.00
_cell_formula_units_Z 4
_cell_length_a 18.130(4)
_cell_length_b 18.033(2)
_cell_length_c 18.347(3)
_cell_measurement_reflns_used 111
_cell_measurement_temperature 173(2)
_cell_measurement_theta_max 50
_cell_measurement_theta_min 3
_cell_volume 5988.9(18)
_computing_cell_refinement 'SAINT (Siemens, 1995)'
_computing_data_collection 'SMART (Siemens, 1995)'
_computing_data_reduction 'SAINT (Siemens, 1995)'
_computing_molecular_graphics 'SHELXTL (Siemens, 1995)'
_computing_publication_material 'SHELXTL (Siemens, 1995)'
_computing_structure_refinement 'SHELXTL (Siemens, 1995)'
_computing_structure_solution 'SHELXTL (Siemens, 1995)'
_diffrn_ambient_temperature 173(2)
_diffrn_detector_area_resol_mean 60
_diffrn_measurement_device 'Siemens SMART CCD Area Detector'
_diffrn_measurement_method '\w rotation with narrow frames'
_diffrn_radiation_monochromator graphite
_diffrn_radiation_source 'fine-focus sealed tube'
_diffrn_radiation_type MoK\a
_diffrn_radiation_wavelength 0.71073
_diffrn_reflns_av_R_equivalents 0.0561
_diffrn_reflns_av_sigmaI/netI 0.0679
_diffrn_reflns_limit_h_max 23
_diffrn_reflns_limit_h_min -23
_diffrn_reflns_limit_k_max 17
_diffrn_reflns_limit_k_min -23
_diffrn_reflns_limit_l_max 23
_diffrn_reflns_limit_l_min -23
_diffrn_reflns_number 31225
_diffrn_reflns_theta_full 49.62
_diffrn_reflns_theta_max 25.00
_diffrn_reflns_theta_min 1.58
_diffrn_standards_decay_% none
_exptl_absorpt_coefficient_mu 2.995
_exptl_absorpt_correction_T_max 0.92797
_exptl_absorpt_correction_T_min 0.59132
_exptl_absorpt_correction_type SADABS
_exptl_crystal_colour yellow
_exptl_crystal_density_diffrn 1.540
_exptl_crystal_density_meas ?
_exptl_crystal_description blocks
_exptl_crystal_F_000 2760
_exptl_crystal_size_max 0.30
_exptl_crystal_size_mid 0.18
_exptl_crystal_size_min 0.14
_refine_diff_density_max 1.893
_refine_diff_density_min -0.992
_refine_diff_density_rms 0.120
_refine_ls_extinction_method none
_refine_ls_goodness_of_fit_all 1.096
_refine_ls_goodness_of_fit_obs 1.184
_refine_ls_hydrogen_treatment 'see text'
_refine_ls_matrix_type full
_refine_ls_number_parameters 725
_refine_ls_number_reflns 10517
_refine_ls_number_restraints 0
_refine_ls_restrained_S_all 1.099
_refine_ls_restrained_S_obs 1.184
_refine_ls_R_factor_all 0.0806
_refine_ls_R_factor_obs 0.0456
_refine_ls_shift/esd_max -0.002
_refine_ls_shift/esd_mean 0.000
_refine_ls_structure_factor_coef Fsqd
_refine_ls_weighting_details 'w=1/[\s^2^(Fo^2^)+(0.0354P)^2^+6.0086P] where P=(Fo^2^+2Fc^2^)/3'
_refine_ls_weighting_scheme calc
_refine_ls_wR_factor_all 0.0992
_refine_ls_wR_factor_obs 0.0884
_reflns_number_observed 7410
_reflns_number_total 10541
_reflns_observed_criterion >2sigma(I)
_cod_data_source_file ic990057q_5.cif
_cod_data_source_block 8a
_cod_depositor_comments
;
The following automatic conversions were performed:

'_exptl_crystal_density_meas' value 'not measured' was changed to '?'
- the value is perceived as not measured.

Automatic conversion script
Id: cif_fix_values 3008 2015-01-20 13:52:24Z robertas 

The following automatic conversions were performed:

'_refine_ls_weighting_scheme' value 'calc
w=1/[\s^2^(Fo^2^)+(0.0354P)^2^+6.0086P] where P=(Fo^2^+2Fc^2^)/3' was
changed to 'calc'. New tag '_refine_ls_weighting_details' was
created. The value of the new tag was set to
'w=1/[\s^2^(Fo^2^)+(0.0354P)^2^+6.0086P] where P=(Fo^2^+2Fc^2^)/3'.

Automatic conversion script
Id: cif_fix_values 3143 2015-03-26 13:38:13Z robertas 
;
_cod_original_cell_volume 5988.6(18)
_cod_original_sg_symbol_H-M 'P 21/c'
_cod_database_code 4322093

loop_
_symmetry_equiv_pos_as_xyz
'x, y, z'
'-x, y+1/2, -z+1/2'
'-x, -y, -z'
'x, -y-1/2, z-1/2'

loop_
_atom_site_aniso_label
_atom_site_aniso_U_11
_atom_site_aniso_U_22
_atom_site_aniso_U_33
_atom_site_aniso_U_23
_atom_site_aniso_U_13
_atom_site_aniso_U_12
Au 0.02534(14) 0.02697(15) 0.02821(14) -0.00084(13) -0.00098(10) -0.00181(13)
Ru 0.0233(3) 0.0178(3) 0.0193(3) 0.0003(2) 0.0019(2) -0.0010(2)
P1 0.0241(9) 0.0377(12) 0.0290(10) 0.0036(8) 0.0014(7) -0.0033(8)
P2 0.0261(9) 0.0182(9) 0.0203(8) -0.0002(7) 0.0013(7) 0.0002(7)
P3 0.0268(9) 0.0204(9) 0.0207(9) -0.0001(7) 0.0022(7) 0.0012(7)
C1 0.036(4) 0.022(3) 0.017(3) 0.004(3) 0.003(3) -0.005(3)
C2 0.029(4) 0.018(3) 0.023(3) 0.004(3) -0.001(3) -0.002(3)
B3 0.033(5) 0.021(4) 0.027(4) 0.000(3) -0.001(3) -0.003(3)
B4 0.032(5) 0.027(4) 0.025(4) 0.000(3) -0.001(3) -0.008(3)
B5 0.032(5) 0.032(5) 0.027(4) 0.006(4) 0.002(4) 0.001(4)
B6 0.040(5) 0.024(4) 0.033(5) 0.006(4) 0.009(4) -0.008(4)
B7 0.040(5) 0.019(4) 0.026(4) 0.006(3) 0.001(4) -0.001(3)
B8 0.036(5) 0.017(4) 0.030(4) 0.002(3) -0.001(4) 0.001(3)
B9 0.048(5) 0.021(4) 0.029(5) 0.001(3) -0.005(4) -0.002(4)
B10 0.039(5) 0.028(5) 0.031(5) 0.003(4) 0.000(4) -0.015(4)
B11 0.054(6) 0.024(4) 0.029(5) 0.000(3) -0.003(4) -0.006(4)
C71 0.024(4) 0.027(4) 0.026(4) 0.002(3) 0.005(3) 0.004(3)
C72 0.032(4) 0.027(4) 0.033(4) 0.001(3) 0.004(3) 0.001(3)
C73 0.039(4) 0.036(5) 0.041(4) 0.012(3) -0.002(3) 0.004(3)
C74 0.042(5) 0.028(4) 0.058(5) 0.015(4) 0.005(4) 0.009(3)
C75 0.037(4) 0.024(4) 0.057(5) 0.003(4) 0.007(4) 0.006(3)
C76 0.032(4) 0.024(4) 0.041(4) 0.001(3) 0.006(3) 0.002(3)
C81 0.029(4) 0.026(4) 0.028(4) 0.006(3) 0.006(3) 0.007(3)
C82 0.032(4) 0.036(4) 0.039(4) 0.002(3) 0.003(3) 0.005(3)
C83 0.035(4) 0.045(5) 0.049(5) -0.001(4) 0.013(4) 0.001(3)
C84 0.051(5) 0.051(5) 0.039(5) 0.004(4) 0.021(4) 0.018(4)
C85 0.049(5) 0.048(5) 0.025(4) -0.002(3) 0.001(4) 0.022(4)
C86 0.040(4) 0.026(4) 0.030(4) 0.001(3) -0.001(3) 0.006(3)
C91 0.034(4) 0.020(4) 0.024(4) -0.005(3) 0.003(3) 0.000(3)
C92 0.036(4) 0.029(4) 0.025(4) 0.000(3) 0.003(3) 0.002(3)
C93 0.038(4) 0.038(4) 0.027(4) -0.010(3) -0.003(3) 0.007(3)
C94 0.034(4) 0.040(5) 0.040(4) -0.007(4) 0.001(4) -0.003(3)
C95 0.030(4) 0.029(4) 0.046(5) 0.001(3) 0.008(3) -0.006(3)
C96 0.045(4) 0.020(4) 0.023(4) -0.003(3) 0.002(3) 0.004(3)
C41 0.030(4) 0.018(4) 0.026(4) 0.009(3) 0.009(3) 0.003(3)
C42 0.031(4) 0.022(4) 0.032(4) 0.008(3) 0.006(3) 0.002(3)
C43 0.031(4) 0.043(4) 0.036(4) 0.011(4) -0.007(3) -0.006(4)
C44 0.033(4) 0.053(5) 0.038(5) 0.014(4) 0.005(4) 0.011(4)
C45 0.038(5) 0.024(4) 0.060(5) 0.008(4) 0.017(4) 0.013(3)
C46 0.036(4) 0.022(4) 0.036(4) 0.003(3) 0.006(3) -0.002(3)
C51 0.036(4) 0.024(4) 0.020(4) -0.010(3) 0.007(3) 0.000(3)
C52 0.049(5) 0.023(4) 0.027(4) -0.002(3) 0.006(3) 0.003(3)
C53 0.073(6) 0.032(4) 0.024(4) 0.003(3) 0.013(4) 0.006(4)
C54 0.080(6) 0.030(4) 0.028(4) -0.006(3) 0.004(4) -0.006(4)
C55 0.066(6) 0.042(5) 0.040(5) -0.012(4) 0.002(4) -0.022(4)
C56 0.047(5) 0.031(4) 0.025(4) 0.000(3) 0.005(3) -0.005(3)
C61 0.031(4) 0.023(4) 0.016(3) -0.004(3) 0.004(3) 0.003(3)
C62 0.027(4) 0.026(4) 0.023(3) 0.001(3) 0.001(3) -0.004(3)
C63 0.035(4) 0.030(4) 0.025(4) 0.008(3) -0.001(3) 0.001(3)
C64 0.041(4) 0.032(4) 0.025(4) 0.007(3) 0.008(3) 0.001(3)
C65 0.040(4) 0.024(4) 0.029(4) 0.003(3) 0.003(3) -0.008(3)
C66 0.034(4) 0.028(4) 0.027(4) 0.004(3) 0.004(3) 0.007(3)
C11 0.029(4) 0.060(5) 0.034(4) -0.006(4) 0.001(3) -0.015(4)
C12 0.050(6) 0.087(7) 0.059(6) -0.028(5) 0.016(5) -0.028(5)
C13 0.075(8) 0.145(11) 0.085(8) -0.070(8) 0.032(6) -0.038(7)
C14 0.093(8) 0.133(10) 0.086(8) -0.069(7) 0.024(7) -0.051(8)
C15 0.076(7) 0.110(9) 0.065(7) -0.034(6) 0.012(6) -0.059(6)
C16 0.050(5) 0.087(7) 0.041(5) -0.016(5) 0.008(4) -0.032(5)
C21 0.036(4) 0.037(4) 0.030(4) 0.000(3) 0.000(3) -0.011(3)
C22 0.042(5) 0.072(6) 0.035(5) -0.002(4) 0.004(4) -0.026(4)
C23 0.078(7) 0.087(8) 0.034(5) 0.011(5) -0.007(5) -0.035(6)
C24 0.082(8) 0.099(9) 0.032(5) -0.014(5) 0.023(5) -0.054(6)
C25 0.067(7) 0.081(7) 0.083(7) -0.015(6) 0.043(6) -0.019(6)
C26 0.042(5) 0.064(6) 0.061(6) 0.001(5) 0.014(4) -0.001(4)
C31 0.035(5) 0.052(6) 0.052(5) 0.020(4) 0.012(4) 0.007(4)
C32 0.043(5) 0.114(9) 0.069(7) 0.045(6) -0.003(5) 0.021(5)
C33 0.078(9) 0.164(14) 0.096(10) 0.064(10) 0.002(7) 0.045(10)
C34 0.090(11) 0.119(12) 0.182(17) 0.077(12) 0.033(10) 0.072(10)
C35 0.079(9) 0.059(7) 0.183(14) 0.041(8) 0.008(9) 0.021(6)
C36 0.051(6) 0.062(7) 0.101(8) 0.027(6) 0.017(5) 0.023(5)
C100 0.336(32) 0.137(17) 0.118(15) 0.033(12) -0.073(19) 0.003(19)
Cl1 0.184(10) 0.138(8) 0.149(9) 0.043(6) 0.058(8) 0.047(7)
Cl2 0.112(6) 0.107(6) 0.076(5) 0.016(4) 0.019(4) 0.062(4)
C101 0.336(32) 0.137(17) 0.118(15) 0.033(12) -0.073(19) 0.003(19)
Cl1A 0.226(10) 0.197(10) 0.179(10) 0.082(7) -0.051(7) -0.099(8)
Cl2A 0.293(17) 0.221(13) 0.368(23) -0.008(13) -0.060(15) -0.022(11)
C102 0.284(23) 0.118(14) 0.200(18) -0.063(12) 0.154(17) -0.024(13)
Cl3 0.118(7) 0.157(10) 0.242(14) -0.078(10) 0.001(8) -0.026(6)
Cl4 0.110(7) 0.229(14) 0.133(8) -0.101(9) 0.060(6) -0.015(7)
C103 0.284(23) 0.118(14) 0.200(18) -0.063(12) 0.154(17) -0.024(13)
Cl3A 0.148(7) 0.174(8) 0.149(7) -0.089(6) 0.013(6) -0.054(6)
Cl4A 0.529(33) 0.167(13) 0.656(39) 0.191(19) 0.332(29) 0.038(16)

loop_
_atom_site_label
_atom_site_type_symbol
_atom_site_fract_x
_atom_site_fract_y
_atom_site_fract_z
_atom_site_U_iso_or_equiv
_atom_site_thermal_displace_type
_atom_site_occupancy
_atom_site_calc_flag
_atom_site_refinement_flags
_atom_site_disorder_group
Au Au 0.164358(13) 0.618431(14) 0.256694(14) 0.02693(8) Uani 1 d . .
H001 H 0.2382(30) 0.6174(29) 0.2439(30) 0.030 Uiso 1 d . .
Ru Ru 0.30345(2) 0.61532(3) 0.32050(2) 0.02011(12) Uani 1 d . .
P1 P 0.04335(9) 0.60533(10) 0.22468(9) 0.0303(4) Uani 1 d . .
P2 P 0.39561(9) 0.62845(9) 0.23761(8) 0.0216(4) Uani 1 d . .
P3 P 0.29812(9) 0.74131(9) 0.35525(9) 0.0226(4) Uani 1 d . .
C1 C 0.2973(3) 0.5862(3) 0.4392(3) 0.0249(15) Uani 1 d . .
H1 H 0.2961(3) 0.6422(3) 0.4656(3) 0.030 Uiso 1 calc R .
C2 C 0.3721(3) 0.5547(3) 0.4064(3) 0.0234(14) Uani 1 d . .
H2 H 0.4249(3) 0.5869(3) 0.4099(3) 0.028 Uiso 1 calc R .
B3 B 0.3504(4) 0.4995(4) 0.3311(4) 0.027(2) Uani 1 d . .
H3 H 0.3851(4) 0.4910(4) 0.2832(4) 0.033 Uiso 1 calc R .
B4 B 0.2523(4) 0.4972(4) 0.3209(4) 0.028(2) Uani 1 d . .
H4 H 0.2209(4) 0.4867(4) 0.2676(4) 0.034 Uiso 1 calc R .
B5 B 0.2191(4) 0.5574(4) 0.3924(4) 0.031(2) Uani 1 d . .
H5 H 0.1655(4) 0.5883(4) 0.3865(4) 0.037 Uiso 1 calc R .
B6 B 0.2491(4) 0.5180(4) 0.4795(4) 0.032(2) Uani 1 d . .
H6 H 0.2161(4) 0.5256(4) 0.5288(4) 0.039 Uiso 1 calc R .
B7 B 0.3454(4) 0.5177(4) 0.4883(4) 0.029(2) Uani 1 d . .
H7 H 0.3761(4) 0.5251(4) 0.5426(4) 0.034 Uiso 1 calc R .
B8 B 0.3793(4) 0.4613(4) 0.4196(4) 0.028(2) Uani 1 d . .
H8 H 0.4330(4) 0.4312(4) 0.4285(4) 0.033 Uiso 1 calc R .
B9 B 0.3022(4) 0.4234(4) 0.3687(4) 0.033(2) Uani 1 d . .
H9 H 0.3045(4) 0.3664(4) 0.3446(4) 0.040 Uiso 1 calc R .
B10 B 0.2209(4) 0.4595(4) 0.4052(4) 0.033(2) Uani 1 d . .
H10 H 0.1682(4) 0.4270(4) 0.4048(4) 0.039 Uiso 1 calc R .
B11 B 0.2980(5) 0.4352(4) 0.4642(4) 0.036(2) Uani 1 d . .
H11 H 0.2964(5) 0.3865(4) 0.5021(4) 0.043 Uiso 1 calc R .
C71 C 0.2586(3) 0.8195(3) 0.3002(3) 0.0255(15) Uani 1 d . .
C72 C 0.2151(3) 0.8078(4) 0.2360(3) 0.031(2) Uani 1 d . .
H72 H 0.2067(3) 0.7587(4) 0.2185(3) 0.037 Uiso 1 calc R .
C73 C 0.1840(4) 0.8676(4) 0.1975(4) 0.039(2) Uani 1 d . .
H73 H 0.1558(4) 0.8593(4) 0.1531(4) 0.047 Uiso 1 calc R .
C74 C 0.1939(4) 0.9389(4) 0.2233(4) 0.042(2) Uani 1 d . .
H74 H 0.1727(4) 0.9796(4) 0.1967(4) 0.051 Uiso 1 calc R .
C75 C 0.2344(4) 0.9507(4) 0.2875(4) 0.039(2) Uani 1 d . .
H75 H 0.2402(4) 0.9998(4) 0.3058(4) 0.047 Uiso 1 calc R .
C76 C 0.2667(3) 0.8924(3) 0.3258(4) 0.032(2) Uani 1 d . .
H76 H 0.2949(3) 0.9017(3) 0.3701(4) 0.038 Uiso 1 calc R .
C81 C 0.2386(3) 0.7580(3) 0.4331(3) 0.028(2) Uani 1 d . .
C82 C 0.1665(4) 0.7337(4) 0.4255(4) 0.036(2) Uani 1 d . .
H82 H 0.1504(4) 0.7078(4) 0.3825(4) 0.043 Uiso 1 calc R .
C83 C 0.1168(4) 0.7460(4) 0.4789(4) 0.042(2) Uani 1 d . .
H83 H 0.0678(4) 0.7274(4) 0.4732(4) 0.051 Uiso 1 calc R .
C84 C 0.1398(4) 0.7864(4) 0.5412(4) 0.046(2) Uani 1 d . .
H84 H 0.1065(4) 0.7954(4) 0.5784(4) 0.056 Uiso 1 calc R .
C85 C 0.2108(4) 0.8130(4) 0.5485(4) 0.041(2) Uani 1 d . .
H85 H 0.2258(4) 0.8414(4) 0.5904(4) 0.049 Uiso 1 calc R .
C86 C 0.2611(4) 0.7990(3) 0.4958(3) 0.032(2) Uani 1 d . .
H86 H 0.3104(4) 0.8169(3) 0.5019(3) 0.039 Uiso 1 calc R .
C91 C 0.3880(3) 0.7770(3) 0.3889(3) 0.0260(15) Uani 1 d . .
C92 C 0.4226(4) 0.7481(4) 0.4535(3) 0.030(2) Uani 1 d . .
H92 H 0.3961(4) 0.7143(4) 0.4820(3) 0.036 Uiso 1 calc R .
C93 C 0.4936(4) 0.7674(4) 0.4765(4) 0.034(2) Uani 1 d . .
H93 H 0.5150(4) 0.7477(4) 0.5208(4) 0.041 Uiso 1 calc R .
C94 C 0.5337(4) 0.8156(4) 0.4353(4) 0.038(2) Uani 1 d . .
H94 H 0.5828(4) 0.8289(4) 0.4511(4) 0.045 Uiso 1 calc R .
C95 C 0.5021(4) 0.8440(4) 0.3713(4) 0.035(2) Uani 1 d . .
H95 H 0.5297(4) 0.8765(4) 0.3424(4) 0.042 Uiso 1 calc R .
C96 C 0.4301(4) 0.8254(3) 0.3488(3) 0.030(2) Uani 1 d . .
H96 H 0.4089(4) 0.8462(3) 0.3049(3) 0.036 Uiso 1 calc R .
C41 C 0.4879(3) 0.5966(3) 0.2718(3) 0.0244(15) Uani 1 d . .
C42 C 0.5208(3) 0.6329(3) 0.3327(3) 0.028(2) Uani 1 d . .
H42 H 0.4943(3) 0.6706(3) 0.3562(3) 0.034 Uiso 1 calc R .
C43 C 0.5913(3) 0.6147(4) 0.3590(4) 0.037(2) Uani 1 d . .
H43 H 0.6136(3) 0.6405(4) 0.3996(4) 0.044 Uiso 1 calc R .
C44 C 0.6294(4) 0.5587(4) 0.3258(4) 0.041(2) Uani 1 d . .
H44 H 0.6777(4) 0.5454(4) 0.3440(4) 0.050 Uiso 1 calc R .
C45 C 0.5970(4) 0.5223(4) 0.2666(4) 0.040(2) Uani 1 d . .
H45 H 0.6233(4) 0.4839(4) 0.2440(4) 0.048 Uiso 1 calc R .
C46 C 0.5266(4) 0.5406(3) 0.2391(4) 0.031(2) Uani 1 d . .
H46 H 0.5050(4) 0.5149(3) 0.1980(4) 0.038 Uiso 1 calc R .
C51 C 0.3795(4) 0.5765(3) 0.1512(3) 0.0268(15) Uani 1 d . .
C52 C 0.4257(4) 0.5897(3) 0.0933(3) 0.033(2) Uani 1 d . .
H52 H 0.4650(4) 0.6244(3) 0.0988(3) 0.039 Uiso 1 calc R .
C53 C 0.4131(4) 0.5514(4) 0.0278(4) 0.043(2) Uani 1 d . .
H53 H 0.4439(4) 0.5602(4) -0.0115(4) 0.051 Uiso 1 calc R .
C54 C 0.3563(4) 0.5008(4) 0.0196(4) 0.046(2) Uani 1 d . .
H54 H 0.3480(4) 0.4750(4) -0.0253(4) 0.055 Uiso 1 calc R .
C55 C 0.3118(4) 0.4876(4) 0.0757(4) 0.049(2) Uani 1 d . .
H55 H 0.2729(4) 0.4525(4) 0.0699(4) 0.059 Uiso 1 calc R .
C56 C 0.3234(4) 0.5254(4) 0.1411(4) 0.034(2) Uani 1 d . .
H56 H 0.2921(4) 0.5158(4) 0.1798(4) 0.041 Uiso 1 calc R .
C61 C 0.4193(3) 0.7194(3) 0.1997(3) 0.0230(14) Uani 1 d . .
C62 C 0.3632(3) 0.7607(3) 0.1652(3) 0.0253(15) Uani 1 d . .
H62 H 0.3147(3) 0.7407(3) 0.1610(3) 0.030 Uiso 1 calc R .
C63 C 0.3758(4) 0.8299(3) 0.1369(3) 0.030(2) Uani 1 d . .
H63 H 0.3361(4) 0.8573(3) 0.1142(3) 0.036 Uiso 1 calc R .
C64 C 0.4459(4) 0.8593(4) 0.1415(3) 0.033(2) Uani 1 d . .
H64 H 0.4547(4) 0.9073(4) 0.1225(3) 0.039 Uiso 1 calc R .
C65 C 0.5039(4) 0.8188(3) 0.1741(3) 0.031(2) Uani 1 d . .
H65 H 0.5525(4) 0.8385(3) 0.1768(3) 0.037 Uiso 1 calc R .
C66 C 0.4903(4) 0.7499(4) 0.2022(3) 0.030(2) Uani 1 d . .
H66 H 0.5303(4) 0.7222(4) 0.2241(3) 0.036 Uiso 1 calc R .
C11 C 0.0259(4) 0.5268(4) 0.1638(4) 0.041(2) Uani 1 d . .
C12 C 0.0791(5) 0.5051(5) 0.1184(5) 0.065(3) Uani 1 d . .
H12 H 0.1254(5) 0.5300(5) 0.1207(5) 0.078 Uiso 1 calc R .
C13 C 0.0668(6) 0.4476(7) 0.0693(6) 0.101(4) Uani 1 d . .
H13 H 0.1034(6) 0.4350(7) 0.0364(6) 0.121 Uiso 1 calc R .
C14 C 0.0023(6) 0.4093(6) 0.0683(6) 0.103(4) Uani 1 d . .
H14 H -0.0052(6) 0.3678(6) 0.0368(6) 0.124 Uiso 1 calc R .
C15 C -0.0529(5) 0.4310(6) 0.1136(5) 0.083(3) Uani 1 d . .
H15 H -0.0989(5) 0.4057(6) 0.1114(5) 0.100 Uiso 1 calc R .
C16 C -0.0412(4) 0.4890(5) 0.1615(4) 0.059(2) Uani 1 d . .
H16 H -0.0787(4) 0.5032(5) 0.1929(4) 0.071 Uiso 1 calc R .
C21 C -0.0119(4) 0.5882(4) 0.3020(4) 0.035(2) Uani 1 d . .
C22 C 0.0087(4) 0.5290(5) 0.3471(4) 0.050(2) Uani 1 d . .
H22 H 0.0500(4) 0.4994(5) 0.3365(4) 0.060 Uiso 1 calc R .
C23 C -0.0312(5) 0.5129(6) 0.4080(5) 0.067(3) Uani 1 d . .
H23 H -0.0186(5) 0.4711(6) 0.4378(5) 0.080 Uiso 1 calc R .
C24 C -0.0890(6) 0.5582(6) 0.4243(5) 0.070(3) Uani 1 d . .
H24 H -0.1153(6) 0.5484(6) 0.4666(5) 0.084 Uiso 1 calc R .
C25 C -0.1092(5) 0.6170(6) 0.3808(5) 0.076(3) Uani 1 d . .
H25 H -0.1495(5) 0.6478(6) 0.3921(5) 0.091 Uiso 1 calc R .
C26 C -0.0701(4) 0.6306(5) 0.3204(4) 0.055(2) Uani 1 d . .
H26 H -0.0842(4) 0.6715(5) 0.2901(4) 0.066 Uiso 1 calc R .
C31 C 0.0019(4) 0.6852(5) 0.1789(4) 0.046(2) Uani 1 d . .
C32 C -0.0441(4) 0.6777(6) 0.1154(5) 0.075(3) Uani 1 d . .
H32 H -0.0577(4) 0.6301(6) 0.0968(5) 0.090 Uiso 1 calc R .
C33 C -0.0697(6) 0.7432(9) 0.0799(7) 0.113(5) Uani 1 d . .
H33 H -0.0986(6) 0.7397(9) 0.0352(7) 0.136 Uiso 1 calc R .
C34 C -0.0533(7) 0.8119(8) 0.1093(9) 0.129(7) Uani 1 d . .
H34 H -0.0721(7) 0.8555(8) 0.0858(9) 0.155 Uiso 1 calc R .
C35 C -0.0099(6) 0.8168(6) 0.1723(8) 0.107(5) Uani 1 d . .
H35 H 0.0011(6) 0.8642(6) 0.1928(8) 0.129 Uiso 1 calc R .
C36 C 0.0187(5) 0.7533(5) 0.2074(6) 0.071(3) Uani 1 d . .
H36 H 0.0496(5) 0.7577(5) 0.2507(6) 0.085 Uiso 1 calc R .
C100 C -0.2448(15) 0.8212(10) 0.3049(9) 0.200(10) Uani 0.443(7) d P 1
H10A H -0.2865(15) 0.8015(10) 0.2736(9) 0.240 Uiso 0.443(7) calc PR 1
H10B H -0.2520(15) 0.8754(10) 0.3086(9) 0.240 Uiso 0.443(7) calc PR 1
Cl1 Cl -0.2513(6) 0.7816(5) 0.3968(6) 0.155(5) Uani 0.443(7) d P 1
Cl2 Cl -0.1686(5) 0.8069(4) 0.2624(4) 0.098(3) Uani 0.443(7) d P 1
C101 C -0.2448(15) 0.8212(10) 0.3049(9) 0.200(10) Uani 0.557(7) d P 2
H10C H -0.2718(6) 0.8609(6) 0.3293(5) 0.240 Uiso 0.557(7) calc PR 2
H10D H -0.2447(6) 0.8355(6) 0.2528(5) 0.240 Uiso 0.557(7) calc PR 2
Cl1A Cl -0.2908(6) 0.7574(6) 0.3068(5) 0.203(5) Uani 0.557(7) d P 2
Cl2A Cl -0.1525(9) 0.8290(7) 0.3388(10) 0.297(8) Uani 0.557(7) d P 2
C102 C -0.2778(10) 0.7164(8) 0.0933(10) 0.195(9) Uani 0.443(7) d P 1
H10E H -0.2531(10) 0.7508(8) 0.1289(10) 0.235 Uiso 0.443(7) calc PR 1
H10F H -0.2937(10) 0.7431(8) 0.0479(10) 0.235 Uiso 0.443(7) calc PR 1
Cl3 Cl -0.2201(5) 0.6279(6) 0.0760(8) 0.173(5) Uani 0.443(7) d P 1
Cl4 Cl -0.3449(6) 0.6677(9) 0.1278(7) 0.155(6) Uani 0.443(7) d P 1
C103 C -0.2778(10) 0.7164(8) 0.0933(10) 0.195(9) Uani 0.557(7) d P 2
H10G H -0.2320(4) 0.7368(5) 0.1176(5) 0.235 Uiso 0.557(7) calc PR 2
H10H H -0.3110(4) 0.7595(5) 0.0845(5) 0.235 Uiso 0.557(7) calc PR 2
Cl3A Cl -0.2530(4) 0.6917(5) 0.0092(5) 0.157(4) Uani 0.557(7) d P 2
Cl4A Cl -0.3151(13) 0.6700(9) 0.1555(14) 0.440(18) Uani 0.557(7) d P 2

loop_
_atom_type_symbol
_atom_type_description
_atom_type_scat_dispersion_real
_atom_type_scat_dispersion_imag
_atom_type_scat_source
C C 0.0033 0.0016 'International Tables Vol C Tables 4.2.6.8 and 6.1.1.4'
H H 0.0000 0.0000 'International Tables Vol C Tables 4.2.6.8 and 6.1.1.4'
B B 0.0013 0.0007 'International Tables Vol C Tables 4.2.6.8 and 6.1.1.4'
P P 0.1023 0.0942 'International Tables Vol C Tables 4.2.6.8 and 6.1.1.4'
Cl Cl 0.1484 0.1585 'International Tables Vol C Tables 4.2.6.8 and 6.1.1.4'
Ru Ru -1.2594 0.8363 'International Tables Vol C Tables 4.2.6.8 and 6.1.1.4'
Au Au -2.0133 8.8022 'International Tables Vol C Tables 4.2.6.8 and 6.1.1.4'

loop_
_geom_angle_atom_site_label_1
_geom_angle_atom_site_label_2
_geom_angle_atom_site_label_3
_geom_angle
_geom_angle_site_symmetry_1
_geom_angle_site_symmetry_3
_geom_angle_publ_flag
H001 Au P1 154.1(23) . . y
H001 Au Ru 35.3(23) . . ?
P1 Au Ru 167.47(5) . . y
H001 Ru C2 151.9(17) . . ?
H001 Ru C1 134.5(17) . . ?
C2 Ru C1 42.2(2) . . y
H001 Ru B3 108.5(17) . . ?
C2 Ru B3 45.2(2) . . y
C1 Ru B3 74.9(3) . . y
H001 Ru B5 91.6(17) . . ?
C2 Ru B5 74.8(2) . . y
C1 Ru B5 43.6(2) . . y
B3 Ru B5 78.0(3) . . y
H001 Ru B4 77.0(17) . . y
C2 Ru B4 75.9(2) . . y
C1 Ru B4 75.0(2) . . y
B3 Ru B4 45.7(3) . . y
B5 Ru B4 46.4(3) . . y
H001 Ru P2 87.2(17) . . y
C2 Ru P2 96.8(2) . . y
C1 Ru P2 136.9(2) . . y
B3 Ru P2 82.5(2) . . y
B5 Ru P2 159.1(2) . . y
B4 Ru P2 113.3(2) . . y
H001 Ru P3 99.0(17) . . y
C2 Ru P3 108.0(2) . . y
C1 Ru P3 87.6(2) . . y
B3 Ru P3 152.4(2) . . y
B5 Ru P3 103.9(2) . . y
B4 Ru P3 149.1(2) . . y
P2 Ru P3 96.89(6) . . y
H001 Ru Au 26.4(17) . . ?
C2 Ru Au 141.1(2) . . y
C1 Ru Au 109.1(2) . . y
B3 Ru Au 113.1(2) . . y
B5 Ru Au 68.3(2) . . y
B4 Ru Au 70.1(2) . . y
P2 Ru Au 113.44(4) . . y
P3 Ru Au 92.60(4) . . y
C21 P1 C31 105.5(3) . . ?
C21 P1 C11 105.3(3) . . ?
C31 P1 C11 106.3(4) . . ?
C21 P1 Au 112.8(2) . . ?
C31 P1 Au 114.3(3) . . ?
C11 P1 Au 112.0(2) . . ?
C61 P2 C41 100.3(3) . . ?
C61 P2 C51 98.9(3) . . ?
C41 P2 C51 103.3(3) . . ?
C61 P2 Ru 121.8(2) . . ?
C41 P2 Ru 114.6(2) . . ?
C51 P2 Ru 115.0(2) . . ?
C91 P3 C71 103.0(3) . . ?
C91 P3 C81 103.2(3) . . ?
C71 P3 C81 94.1(3) . . ?
C91 P3 Ru 112.4(2) . . ?
C71 P3 Ru 127.2(2) . . ?
C81 P3 Ru 113.4(2) . . ?
C2 C1 B5 113.4(5) . . ?
C2 C1 B6 111.7(5) . . ?
B5 C1 B6 64.1(4) . . ?
C2 C1 B7 62.3(4) . . ?
B5 C1 B7 115.2(5) . . ?
B6 C1 B7 61.0(4) . . ?
C2 C1 Ru 68.5(3) . . ?
B5 C1 Ru 70.5(3) . . ?
B6 C1 Ru 130.1(4) . . ?
B7 C1 Ru 128.2(4) . . ?
C1 C2 B8 110.7(5) . . ?
C1 C2 B3 110.0(5) . . ?
B8 C2 B3 63.7(4) . . ?
C1 C2 B7 62.2(4) . . ?
B8 C2 B7 61.4(4) . . ?
B3 C2 B7 114.1(5) . . ?
C1 C2 Ru 69.3(3) . . ?
B8 C2 Ru 128.2(4) . . ?
B3 C2 Ru 68.1(3) . . ?
B7 C2 Ru 128.8(4) . . ?
C2 B3 B4 106.1(5) . . ?
C2 B3 B9 103.2(5) . . ?
B4 B3 B9 61.0(4) . . ?
C2 B3 B8 57.4(4) . . ?
B4 B3 B8 108.8(5) . . ?
B9 B3 B8 59.1(4) . . ?
C2 B3 Ru 66.7(3) . . ?
B4 B3 Ru 69.0(3) . . ?
B9 B3 Ru 123.6(5) . . ?
B8 B3 Ru 121.0(4) . . ?
B3 B4 B9 59.7(4) . . ?
B3 B4 B10 106.2(5) . . ?
B9 B4 B10 58.8(4) . . ?
B3 B4 B5 106.1(5) . . ?
B9 B4 B5 105.4(5) . . ?
B10 B4 B5 58.6(4) . . ?
B3 B4 Ru 65.3(3) . . ?
B9 B4 Ru 119.2(4) . . ?
B10 B4 Ru 119.5(4) . . ?
B5 B4 Ru 66.8(3) . . ?
C1 B5 B10 103.2(5) . . ?
C1 B5 B6 58.1(4) . . ?
B10 B5 B6 59.4(4) . . ?
C1 B5 B4 104.2(5) . . ?
B10 B5 B4 60.1(4) . . ?
B6 B5 B4 107.8(5) . . ?
C1 B5 Ru 65.9(3) . . ?
B10 B5 Ru 120.8(5) . . ?
B6 B5 Ru 120.3(5) . . ?
B4 B5 Ru 66.8(3) . . ?
C1 B6 B7 60.4(4) . . ?
C1 B6 B11 105.5(5) . . ?
B7 B6 B11 60.3(4) . . ?
C1 B6 B10 103.2(5) . . ?
B7 B6 B10 108.2(6) . . ?
B11 B6 B10 60.1(4) . . ?
C1 B6 B5 57.8(4) . . ?
B7 B6 B5 109.4(5) . . ?
B11 B6 B5 108.7(5) . . ?
B10 B6 B5 59.7(4) . . ?
C1 B7 C2 55.5(3) . . ?
C1 B7 B6 58.6(4) . . ?
C2 B7 B6 104.1(5) . . ?
C1 B7 B8 103.0(5) . . ?
C2 B7 B8 58.4(4) . . ?
B6 B7 B8 108.9(6) . . ?
C1 B7 B11 104.3(5) . . ?
C2 B7 B11 105.2(5) . . ?
B6 B7 B11 60.5(4) . . ?
B8 B7 B11 61.1(4) . . ?
C2 B8 B7 60.2(4) . . ?
C2 B8 B9 104.7(5) . . ?
B7 B8 B9 107.8(5) . . ?
C2 B8 B11 105.5(5) . . ?
B7 B8 B11 59.7(4) . . ?
B9 B8 B11 59.6(4) . . ?
C2 B8 B3 58.8(4) . . ?
B7 B8 B3 109.2(5) . . ?
B9 B8 B3 59.7(4) . . ?
B11 B8 B3 107.8(5) . . ?
B11 B9 B8 60.6(4) . . ?
B11 B9 B10 60.0(4) . . ?
B8 B9 B10 107.8(5) . . ?
B11 B9 B3 109.8(5) . . ?
B8 B9 B3 61.3(4) . . ?
B10 B9 B3 107.4(5) . . ?
B11 B9 B4 110.1(6) . . ?
B8 B9 B4 109.2(5) . . ?
B10 B9 B4 60.7(4) . . ?
B3 B9 B4 59.3(4) . . ?
B11 B10 B9 59.9(4) . . ?
B11 B10 B6 59.7(4) . . ?
B9 B10 B6 107.4(6) . . ?
B11 B10 B5 109.5(5) . . ?
B9 B10 B5 108.8(5) . . ?
B6 B10 B5 61.0(4) . . ?
B11 B10 B4 109.9(6) . . ?
B9 B10 B4 60.6(4) . . ?
B6 B10 B4 110.0(5) . . ?
B5 B10 B4 61.3(4) . . ?
B7 B11 B6 59.2(4) . . ?
B7 B11 B9 107.6(5) . . ?
B6 B11 B9 108.0(6) . . ?
B7 B11 B10 107.5(5) . . ?
B6 B11 B10 60.2(4) . . ?
B9 B11 B10 60.1(4) . . ?
B7 B11 B8 59.3(4) . . ?
B6 B11 B8 106.4(5) . . ?
B9 B11 B8 59.8(4) . . ?
B10 B11 B8 107.2(5) . . ?
C72 C71 C76 118.0(6) . . ?
C72 C71 P3 121.7(5) . . ?
C76 C71 P3 120.0(5) . . ?
C73 C72 C71 120.2(6) . . ?
C74 C73 C72 120.6(7) . . ?
C75 C74 C73 119.6(6) . . ?
C74 C75 C76 120.8(7) . . ?
C75 C76 C71 120.7(7) . . ?
C82 C81 C86 118.7(6) . . ?
C82 C81 P3 117.2(5) . . ?
C86 C81 P3 123.8(5) . . ?
C81 C82 C83 121.9(7) . . ?
C82 C83 C84 119.0(7) . . ?
C85 C84 C83 119.8(6) . . ?
C84 C85 C86 121.2(7) . . ?
C85 C86 C81 119.4(7) . . ?
C96 C91 C92 116.3(6) . . ?
C96 C91 P3 123.1(5) . . ?
C92 C91 P3 120.0(5) . . ?
C93 C92 C91 121.9(6) . . ?
C92 C93 C94 120.2(6) . . ?
C95 C94 C93 119.5(7) . . ?
C94 C95 C96 120.2(6) . . ?
C95 C96 C91 121.9(6) . . ?
C46 C41 C42 118.9(6) . . ?
C46 C41 P2 123.4(5) . . ?
C42 C41 P2 117.6(5) . . ?
C43 C42 C41 120.8(6) . . ?
C42 C43 C44 119.7(7) . . ?
C45 C44 C43 119.6(7) . . ?
C44 C45 C46 121.3(7) . . ?
C41 C46 C45 119.6(7) . . ?
C56 C51 C52 118.5(6) . . ?
C56 C51 P2 122.2(5) . . ?
C52 C51 P2 119.2(5) . . ?
C53 C52 C51 119.4(6) . . ?
C54 C53 C52 120.6(7) . . ?
C55 C54 C53 120.1(7) . . ?
C54 C55 C56 120.1(7) . . ?
C51 C56 C55 121.3(6) . . ?
C62 C61 C66 117.1(6) . . ?
C62 C61 P2 118.1(5) . . ?
C66 C61 P2 124.9(5) . . ?
C63 C62 C61 121.8(6) . . ?
C62 C63 C64 119.9(6) . . ?
C63 C64 C65 119.9(6) . . ?
C66 C65 C64 119.5(6) . . ?
C65 C66 C61 121.8(6) . . ?
C12 C11 C16 119.2(7) . . ?
C12 C11 P1 119.5(5) . . ?
C16 C11 P1 121.3(6) . . ?
C11 C12 C13 121.2(8) . . ?
C14 C13 C12 119.8(9) . . ?
C13 C14 C15 119.8(9) . . ?
C16 C15 C14 120.3(8) . . ?
C15 C16 C11 119.6(8) . . ?
C26 C21 C22 118.0(7) . . ?
C26 C21 P1 124.7(6) . . ?
C22 C21 P1 117.2(6) . . ?
C21 C22 C23 120.3(8) . . ?
C24 C23 C22 119.0(9) . . ?
C25 C24 C23 121.2(8) . . ?
C24 C25 C26 118.5(9) . . ?
C21 C26 C25 122.9(9) . . ?
C36 C31 C32 121.1(8) . . ?
C36 C31 P1 117.4(7) . . ?
C32 C31 P1 121.5(7) . . ?
C31 C32 C33 117.8(11) . . ?
C34 C33 C32 120.9(13) . . ?
C35 C34 C33 119.5(12) . . ?
C34 C35 C36 121.2(13) . . ?
C31 C36 C35 119.5(11) . . ?
Cl2 C100 Cl1 118.2(12) . . ?
Cl1A C101 Cl2A 127.2(13) . . ?
Cl4 C102 Cl3 92.3(9) . . ?
Cl4A C103 Cl3A 131.2(13) . . ?

loop_
_geom_bond_atom_site_label_1
_geom_bond_atom_site_label_2
_geom_bond_distance
_geom_bond_site_symmetry_2
_geom_bond_publ_flag
Au H001 1.37(5) . y
Au P1 2.252(2) . y
Au Ru 2.7205(8) . y
Ru C2 2.237(6) . y
Ru C1 2.249(6) . y
Ru B3 2.260(7) . y
Ru B5 2.322(7) . y
Ru B4 2.323(7) . y
Ru P2 2.334(2) . y
Ru P3 2.363(2) . y
Ru H001 1.79(6) . y
P1 C21 1.808(7) . y
P1 C31 1.809(8) . y
P1 C11 1.821(7) . y
P2 C61 1.842(6) . y
P2 C41 1.846(6) . y
P2 C51 1.851(6) . y
P3 C91 1.827(6) . y
P3 C71 1.856(6) . y
P3 C81 1.863(6) . y
C1 C2 1.616(8) . ?
C1 B5 1.697(10) . ?
C1 B6 1.702(9) . ?
C1 B7 1.734(9) . ?
C2 B8 1.705(9) . ?
C2 B3 1.730(9) . ?
C2 B7 1.737(9) . ?
B3 B4 1.779(10) . ?
B3 B9 1.786(10) . ?
B3 B8 1.814(10) . ?
B4 B9 1.808(11) . ?
B4 B10 1.810(10) . ?
B4 B5 1.830(11) . ?
B5 B10 1.782(10) . ?
B5 B6 1.805(11) . ?
B6 B7 1.745(11) . ?
B6 B11 1.768(11) . ?
B6 B10 1.777(11) . ?
B7 B8 1.757(10) . ?
B7 B11 1.764(10) . ?
B8 B9 1.774(11) . ?
B8 B11 1.789(11) . ?
B9 B11 1.772(11) . ?
B9 B10 1.776(11) . ?
B10 B11 1.774(11) . ?
C71 C72 1.397(9) . ?
C71 C76 1.400(8) . ?
C72 C73 1.392(8) . ?
C73 C74 1.377(9) . ?
C74 C75 1.369(10) . ?
C75 C76 1.378(9) . ?
C81 C82 1.378(9) . ?
C81 C86 1.407(9) . ?
C82 C83 1.385(9) . ?
C83 C84 1.401(10) . ?
C84 C85 1.372(10) . ?
C85 C86 1.390(9) . ?
C91 C96 1.395(8) . ?
C91 C92 1.409(8) . ?
C92 C93 1.377(9) . ?
C93 C94 1.385(9) . ?
C94 C95 1.377(9) . ?
C95 C96 1.388(9) . ?
C41 C46 1.384(8) . ?
C41 C42 1.400(9) . ?
C42 C43 1.380(9) . ?
C43 C44 1.384(9) . ?
C44 C45 1.373(10) . ?
C45 C46 1.385(9) . ?
C51 C56 1.377(9) . ?
C51 C52 1.408(8) . ?
C52 C53 1.394(9) . ?
C53 C54 1.378(10) . ?
C54 C55 1.363(10) . ?
C55 C56 1.386(9) . ?
C61 C62 1.385(8) . ?
C61 C66 1.398(8) . ?
C62 C63 1.375(8) . ?
C63 C64 1.377(9) . ?
C64 C65 1.387(9) . ?
C65 C66 1.373(8) . ?
C11 C12 1.365(10) . ?
C11 C16 1.393(9) . ?
C12 C13 1.384(11) . ?
C13 C14 1.358(12) . ?
C14 C15 1.393(12) . ?
C15 C16 1.375(11) . ?
C21 C26 1.361(10) . ?
C21 C22 1.388(10) . ?
C22 C23 1.395(10) . ?
C23 C24 1.374(12) . ?
C24 C25 1.365(13) . ?
C25 C26 1.372(11) . ?
C31 C36 1.364(12) . ?
C31 C32 1.400(11) . ?
C32 C33 1.414(14) . ?
C33 C34 1.38(2) . ?
C34 C35 1.37(2) . ?
C35 C36 1.398(12) . ?
C100 Cl2 1.64(3) . ?
C100 Cl1 1.84(2) . ?
C101 Cl1A 1.42(2) . ?
C101 Cl2A 1.76(2) . ?
C102 Cl4 1.66(2) . ?
C102 Cl3 1.94(2) . ?
C103 Cl4A 1.60(2) . ?
C103 Cl3A 1.69(2) . ?
